data_4128380
loop_
_publ_author_name
'Dolgopolova, Ekaterina A.'
'Galitskiy, Vladimir A.'
'Martin, Corey R.'
'Gregory, Haley N.'
'Yarbrough, Brandon J.'
'Rice, Allison M.'
'Berseneva, Anna A.'
'Ejegbavwo, Otega A.'
'Stephenson, Kenneth S.'
'Kittikhunnatham, Preecha'
'Karakalos, Stavros G.'
'Smith, Mark D.'
'Greytak, Andrew B.'
'Garashchuk, Sophya'
'Shustova, Natalia B.'

_publ_section_title
;
 Connecting Wires: Photoinduced Electronic Structure Modulation in
 Metal-Organic Frameworks.
;
_journal_issue 13
_journal_name_full 'Journal of the American Chemical Society'
_journal_page_first 5350
_journal_page_last 5358
_journal_paper_doi 10.1021/jacs.8b13853
_journal_volume 141
_journal_year 2019
_chemical_formula_moiety '0.5(C34 H32 O8 S4)'
_chemical_formula_sum 'C17 H16 O4 S2'
_chemical_formula_weight 348.42
_space_group_crystal_system monoclinic
_space_group_IT_number 15
_space_group_name_Hall '-C 2yc'
_space_group_name_H-M_alt 'C 1 2/c 1'
_atom_sites_solution_hydrogens mixed
_atom_sites_solution_primary dual
_audit_creation_date 2018-10-29
_audit_creation_method
;
Olex2 1.2
(compiled 2018.05.29 svn.r3508 for OlexSys, GUI svn.r5506)
;
_audit_update_record
;
2019-02-21 deposited with the CCDC.	2019-03-04 downloaded from the CCDC.
;
_cell_angle_alpha 90
_cell_angle_beta 102.908(6)
_cell_angle_gamma 90
_cell_formula_units_Z 4
_cell_length_a 12.5003(11)
_cell_length_b 8.0481(7)
_cell_length_c 16.3678(17)
_cell_measurement_reflns_used 4964
_cell_measurement_temperature 100(2)
_cell_measurement_theta_max 26.361
_cell_measurement_theta_min 2.554
_cell_volume 1605.0(3)
_computing_cell_refinement 'SAINT+ Ver. 8.38A (Bruker-AXS, 2016)'
_computing_data_collection 'Bruker APEX3 v2016.5-0 (Bruker, 2016)'
_computing_data_reduction 'SAINT+ Ver. 8.38A (Bruker-AXS, 2016)'
_computing_molecular_graphics 'Olex2 (Dolomanov et al., 2009)'
_computing_publication_material 'Olex2 (Dolomanov et al., 2009)'
_computing_structure_refinement 'XL (Sheldrick, 2008)'
_computing_structure_solution 'XT (Sheldrick, 2015)'
_diffrn_ambient_temperature 100(2)
_diffrn_detector 'Bruker PHOTON-100 area detector'
_diffrn_detector_area_resol_mean 10.4
_diffrn_detector_type 'CMOS area detector'
_diffrn_measured_fraction_theta_full 0.991
_diffrn_measured_fraction_theta_max 0.991
_diffrn_measurement_device 'three-circle diffractometer'
_diffrn_measurement_device_type 'Bruker D8 QUEST'
_diffrn_measurement_method '\w and \f scans'
_diffrn_radiation_monochromator 'mirror optics'
_diffrn_radiation_probe x-ray
_diffrn_radiation_type MoK\a
_diffrn_radiation_wavelength 0.71073
_diffrn_reflns_av_R_equivalents 0.0613
_diffrn_reflns_av_unetI/netI 0.0374
_diffrn_reflns_Laue_measured_fraction_full 0.991
_diffrn_reflns_Laue_measured_fraction_max 0.991
_diffrn_reflns_limit_h_max 15
_diffrn_reflns_limit_h_min -15
_diffrn_reflns_limit_k_max 9
_diffrn_reflns_limit_k_min -10
_diffrn_reflns_limit_l_max 16
_diffrn_reflns_limit_l_min -20
_diffrn_reflns_number 9563
_diffrn_reflns_point_group_measured_fraction_full 0.991
_diffrn_reflns_point_group_measured_fraction_max 0.991
_diffrn_reflns_theta_full 26.364
_diffrn_reflns_theta_max 26.364
_diffrn_reflns_theta_min 2.553
_diffrn_source 'microfocus sealed X-ray tube'
_diffrn_source_type 'Incoatec I\ms'
_diffrn_standards_number 0
_exptl_absorpt_coefficient_mu 0.349
_exptl_absorpt_correction_T_max 0.7454
_exptl_absorpt_correction_T_min 0.6550
_exptl_absorpt_correction_type multi-scan
_exptl_absorpt_process_details
;
SADABS-2016/2 (Bruker,2016/2) was used for absorption correction.
wR2(int) was 0.1393 before and 0.0615 after correction.
The Ratio of minimum to maximum transmission is 0.8787.
The \l/2 correction factor is Not present.
;
_exptl_crystal_colour colourless
_exptl_crystal_colour_primary colourless
_exptl_crystal_density_diffrn 1.442
_exptl_crystal_description plate
_exptl_crystal_F_000 728
_exptl_crystal_size_max 0.58
_exptl_crystal_size_mid 0.24
_exptl_crystal_size_min 0.03
_refine_diff_density_max 0.706
_refine_diff_density_min -0.360
_refine_diff_density_rms 0.075
_refine_ls_extinction_method none
_refine_ls_goodness_of_fit_ref 1.076
_refine_ls_hydrogen_treatment constr
_refine_ls_matrix_type full
_refine_ls_number_parameters 106
_refine_ls_number_reflns 1625
_refine_ls_number_restraints 0
_refine_ls_restrained_S_all 1.076
_refine_ls_R_factor_all 0.0715
_refine_ls_R_factor_gt 0.0506
_refine_ls_shift/su_max 0.000
_refine_ls_shift/su_mean 0.000
_refine_ls_structure_factor_coef Fsqd
_refine_ls_weighting_details 'w=1/[\s^2^(Fo^2^)+(0.0528P)^2^+4.4952P] where P=(Fo^2^+2Fc^2^)/3'
_refine_ls_weighting_scheme calc
_refine_ls_wR_factor_gt 0.1218
_refine_ls_wR_factor_ref 0.1335
_reflns_Friedel_coverage 0.000
_reflns_number_gt 1260
_reflns_number_total 1625
_reflns_threshold_expression 'I > 2\s(I)'
_cod_data_source_file ja8b13853_si_004.cif
_cod_data_source_block aab45
_cod_depositor_comments
;
The following automatic conversions were performed:

data item '_diffrn_radiation_probe' value 'X-ray' was changed to
'x-ray' in accordance with the
/home/data/users/saulius/crontab/automatic-downloads/current/ACS/lib/dictionaries/cif_core.dic
dictionary named 'cif_core.dic' version 2.4.2 last updated on
2011-04-26.

Automatic conversion script
Id: cif_fix_values 6909 2019-04-08 15:41:33Z antanas 
;
_cod_database_code 4128380
_shelx_shelxl_version_number 2018/3
_shelx_space_group_comment
;
The symmetry employed for this shelxl refinement is uniquely defined
by the following loop, which should always be used as a source of
symmetry information in preference to the above space-group names.
They are only intended as comments.
;
_shelx_estimated_absorpt_t_max 0.990
_shelx_estimated_absorpt_t_min 0.823
_olex2_refinement_description
;
1. Fixed Uiso
 At 1.2 times of:
  All C(H) groups, All C(H,H) groups
 At 1.5 times of:
  All C(H,H,H) groups, All O(H) groups
2. Others
 Fixed Sof: H1(0.5) H2(0.5) H1A(0.5) H1B(0.5)
3.a Riding coordinates:
 O1(H1), O2(H2)
3.b Secondary CH2 refined with riding coordinates:
 C1(H1A,H1B), C2(H2A,H2B)
3.c Aromatic/amide H refined with riding coordinates:
 C5(H5)
3.d Idealised Me refined as rotating group:
 C8(H8A,H8B,H8C)
;
_olex2_submission_special_instructions 'No special instructions were received'

loop_
_space_group_symop_operation_xyz
'x, y, z'
'-x, y, -z+1/2'
'x+1/2, y+1/2, z'
'-x+1/2, y+1/2, -z+1/2'
'-x, -y, -z'
'x, -y, z-1/2'
'-x+1/2, -y+1/2, -z'
'x+1/2, -y+1/2, z-1/2'

loop_
_atom_site_label
_atom_site_type_symbol
_atom_site_fract_x
_atom_site_fract_y
_atom_site_fract_z
_atom_site_U_iso_or_equiv
_atom_site_adp_type
_atom_site_occupancy
_atom_site_site_symmetry_order
_atom_site_calc_flag
_atom_site_refinement_flags_posn
_atom_site_refinement_flags_adp
_atom_site_refinement_flags_occupancy
S1 S 0.36688(6) 0.00051(9) 0.08297(5) 0.0329(2) Uani 1 1 d . . .
O1 O 0.12998(19) -0.0754(3) 0.02173(14) 0.0436(6) Uani 1 1 d . . .
H1 H 0.058298 -0.096959 0.001525 0.065 Uiso 0.5 1 d R . .
O2 O 0.06820(17) 0.1732(3) 0.05207(14) 0.0415(6) Uani 1 1 d . . .
H2 H 0.000897 0.143134 0.023403 0.062 Uiso 0.5 1 d R . .
C1 C 0.500000 0.6988(5) 0.250000 0.0413(11) Uani 1 2 d S T P
H1A H 0.465177 0.770686 0.285725 0.050 Uiso 0.5 1 calc R . .
H1B H 0.534822 0.770685 0.214274 0.050 Uiso 0.5 1 calc R . .
C2 C 0.4147(2) 0.5880(4) 0.1959(2) 0.0349(7) Uani 1 1 d . . .
H2A H 0.341816 0.604578 0.208975 0.042 Uiso 1 1 calc R . .
H2B H 0.408973 0.611030 0.135701 0.042 Uiso 1 1 calc R . .
C3 C 0.4561(2) 0.4137(3) 0.21796(17) 0.0250(6) Uani 1 1 d . . .
C4 C 0.4031(2) 0.2709(3) 0.16860(17) 0.0273(6) Uani 1 1 d . . .
C5 C 0.2876(2) 0.2591(4) 0.13887(17) 0.0281(6) Uani 1 1 d . . .
H5 H 0.237557 0.340420 0.149863 0.034 Uiso 1 1 calc R . .
C6 C 0.2559(2) 0.1189(4) 0.09289(18) 0.0310(7) Uani 1 1 d . . .
C7 C 0.4574(2) 0.1406(4) 0.14099(17) 0.0284(6) Uani 1 1 d . . .
C8 C 0.5780(2) 0.1118(4) 0.15124(19) 0.0330(7) Uani 1 1 d . . .
H8A H 0.606074 0.049701 0.203105 0.049 Uiso 1 1 calc GR . .
H8B H 0.615865 0.218898 0.153931 0.049 Uiso 1 1 calc GR . .
H8C H 0.590887 0.047856 0.103401 0.049 Uiso 1 1 calc GR . .
C9 C 0.1441(2) 0.0668(4) 0.05299(18) 0.0328(7) Uani 1 1 d . . .

loop_
_atom_site_aniso_label
_atom_site_aniso_U_11
_atom_site_aniso_U_22
_atom_site_aniso_U_33
_atom_site_aniso_U_23
_atom_site_aniso_U_13
_atom_site_aniso_U_12
S1 0.0425(4) 0.0212(4) 0.0322(4) -0.0034(3) 0.0023(3) 0.0035(3)
O1 0.0469(13) 0.0273(12) 0.0495(13) -0.0073(10) -0.0041(10) -0.0051(10)
O2 0.0366(12) 0.0323(12) 0.0498(13) -0.0052(10) -0.0025(10) -0.0001(10)
C1 0.051(3) 0.022(2) 0.044(3) 0.000 -0.005(2) 0.000
C2 0.0351(16) 0.0223(16) 0.0432(17) -0.0008(13) 0.0002(13) 0.0023(12)
C3 0.0277(13) 0.0174(14) 0.0311(14) 0.0006(11) 0.0086(11) 0.0017(11)
C4 0.0341(15) 0.0180(14) 0.0288(14) 0.0009(11) 0.0047(11) 0.0012(11)
C5 0.0309(15) 0.0186(14) 0.0326(14) 0.0008(11) 0.0022(11) 0.0041(11)
C6 0.0389(16) 0.0213(14) 0.0299(14) 0.0022(11) 0.0013(12) -0.0003(12)
C7 0.0383(15) 0.0223(15) 0.0240(13) 0.0006(11) 0.0053(11) 0.0035(12)
C8 0.0380(16) 0.0269(16) 0.0350(15) -0.0004(12) 0.0102(13) 0.0070(13)
C9 0.0378(16) 0.0245(15) 0.0318(15) 0.0002(13) -0.0017(12) -0.0005(13)

loop_
_atom_type_symbol
_atom_type_description
_atom_type_scat_dispersion_real
_atom_type_scat_dispersion_imag
_atom_type_scat_source
C C 0.0033 0.0016 'International Tables Vol C Tables 4.2.6.8 and 6.1.1.4'
H H 0.0000 0.0000 'International Tables Vol C Tables 4.2.6.8 and 6.1.1.4'
O O 0.0106 0.0060 'International Tables Vol C Tables 4.2.6.8 and 6.1.1.4'
S S 0.1246 0.1234 'International Tables Vol C Tables 4.2.6.8 and 6.1.1.4'

loop_
_geom_angle_atom_site_label_1
_geom_angle_atom_site_label_2
_geom_angle_atom_site_label_3
_geom_angle
_geom_angle_site_symmetry_1
_geom_angle_site_symmetry_3
C6 S1 C7 91.72(14) . .
C9 O1 H1 111.4 . .
C9 O2 H2 115.6 . .
H1A C1 H1B 108.4 . .
C2 C1 H1A 110.1 . .
C2 C1 H1A 110.1 2_655 .
C2 C1 H1B 110.1 . .
C2 C1 H1B 110.1 2_655 .
C2 C1 C2 107.9(4) . 2_655
C1 C2 H2A 110.9 . .
C1 C2 H2B 110.9 . .
H2A C2 H2B 108.9 . .
C3 C2 C1 104.4(2) . .
C3 C2 H2A 110.9 . .
C3 C2 H2B 110.9 . .
C3 C3 C2 111.36(15) 2_655 .
C3 C3 C4 128.23(15) 2_655 .
C4 C3 C2 120.4(2) . .
C5 C4 C3 122.5(2) . .
C7 C4 C3 125.4(3) . .
C7 C4 C5 112.0(3) . .
C4 C5 H5 123.5 . .
C6 C5 C4 113.1(3) . .
C6 C5 H5 123.5 . .
C5 C6 S1 111.6(2) . .
C5 C6 C9 127.8(3) . .
C9 C6 S1 120.5(2) . .
C4 C7 S1 111.5(2) . .
C4 C7 C8 129.7(3) . .
C8 C7 S1 118.8(2) . .
C7 C8 H8A 109.5 . .
C7 C8 H8B 109.5 . .
C7 C8 H8C 109.5 . .
H8A C8 H8B 109.5 . .
H8A C8 H8C 109.5 . .
H8B C8 H8C 109.5 . .
O1 C9 O2 125.0(3) . .
O1 C9 C6 118.6(3) . .
O2 C9 C6 116.5(3) . .

loop_
_geom_bond_atom_site_label_1
_geom_bond_atom_site_label_2
_geom_bond_distance
_geom_bond_site_symmetry_2
S1 C6 1.721(3) .
S1 C7 1.724(3) .
O1 H1 0.9000 .
O1 C9 1.250(4) .
O2 H2 0.9000 .
O2 C9 1.276(4) .
C1 H1A 0.9900 .
C1 H1B 0.9900 .
C1 C2 1.514(4) .
C1 C2 1.514(4) 2_655
C2 H2A 0.9900 .
C2 H2B 0.9900 .
C2 C3 1.510(4) .
C3 C3 1.339(5) 2_655
C3 C4 1.474(4) .
C4 C5 1.420(4) .
C4 C7 1.379(4) .
C5 H5 0.9500 .
C5 C6 1.365(4) .
C6 C9 1.465(4) .
C7 C8 1.496(4) .
C8 H8A 0.9800 .
C8 H8B 0.9800 .
C8 H8C 0.9800 .

loop_
_geom_hbond_atom_site_label_D
_geom_hbond_atom_site_label_H
_geom_hbond_atom_site_label_A
_geom_hbond_distance_DH
_geom_hbond_distance_HA
_geom_hbond_distance_DA
_geom_hbond_angle_DHA
_geom_hbond_site_symmetry_A
_geom_hbond_publ_flag
O1 H1 O2 0.90 1.74 2.623(3) 166.3 5 yes
O2 H2 O1 0.90 1.73 2.623(3) 173.8 5 yes

loop_
_geom_torsion_atom_site_label_1
_geom_torsion_atom_site_label_2
_geom_torsion_atom_site_label_3
_geom_torsion_atom_site_label_4
_geom_torsion
_geom_torsion_site_symmetry_1
_geom_torsion_site_symmetry_4
S1 C6 C9 O1 9.8(4) . .
S1 C6 C9 O2 -169.3(2) . .
C1 C2 C3 C3 6.8(4) . 2_655
C1 C2 C3 C4 -170.8(2) . .
C2 C1 C2 C3 -2.29(13) 2_655 .
C2 C3 C4 C5 -39.8(4) . .
C2 C3 C4 C7 135.6(3) . .
C3 C3 C4 C5 143.0(4) 2_655 .
C3 C3 C4 C7 -41.6(5) 2_655 .
C3 C4 C5 C6 178.5(3) . .
C3 C4 C7 S1 -178.5(2) . .
C3 C4 C7 C8 -1.5(5) . .
C4 C5 C6 S1 -1.4(3) . .
C4 C5 C6 C9 179.9(3) . .
C5 C4 C7 S1 -2.6(3) . .
C5 C4 C7 C8 174.3(3) . .
C5 C6 C9 O1 -171.6(3) . .
C5 C6 C9 O2 9.3(5) . .
C6 S1 C7 C4 1.6(2) . .
C6 S1 C7 C8 -175.7(2) . .
C7 S1 C6 C5 -0.1(2) . .
C7 S1 C6 C9 178.7(2) . .
C7 C4 C5 C6 2.6(4) . .
